data_4302313
loop_
_publ_author_name
'Kornev, Alexander N.'
'Belina, Natalia V.'
'Sushev, Vyacheslav V.'
'Fukin, Georgy K.'
'Baranov, Evgenii V.'
'Kurskiy, Yuriy A.'
'Poddelskii, Andrei I.'
'Abakumov, Gleb A.'
'L\"onnecke, Peter'
'Hey-Hawkins, Evamarie'

_publ_section_title
;
 The First Structurally Characterized Metal (\k^2^N,P)-Phosphinohydrazides:
 The Key to Understanding the Intramolecular Rearrangement
 R~2~P--NR'--NR'--M \\rightarrow  R'N=PR~2~--NR'--M.
 Metalloderivatives of Diisopropylphosphinohydrazines:
 Synthesis and Properties
;
_journal_coden_ASTM INOCAJ
_journal_issue 12
_journal_name_full 'Inorganic chemistry'
_journal_page_first 5574
_journal_page_last 5583
_journal_paper_doi 10.1021/ic900135b
_journal_volume 48
_journal_year 2009
_chemical_formula_sum 'C13 H32 Cl2 Co N2 P2'
_chemical_formula_weight 408.18
_space_group_IT_number 14
_symmetry_cell_setting monoclinic
_symmetry_space_group_name_Hall '-P 2yn'
_symmetry_space_group_name_H-M 'P 1 21/n 1'
_atom_sites_solution_hydrogens geom
_atom_sites_solution_primary direct
_atom_sites_solution_secondary difmap
_audit_conform_dict_location ftp://ftp.iucr.org/pub/cif_core.dic
_audit_conform_dict_name cif_core.dic
_audit_conform_dict_version 2.3
_audit_creation_date 2007-11-13T18:29:52-00:00
_audit_creation_method 'WinGX routine CIF_UPDATE'
_cell_angle_alpha 90
_cell_angle_beta 91.8870(10)
_cell_angle_gamma 90
_cell_formula_units_Z 4
_cell_length_a 8.32830(10)
_cell_length_b 16.0842(2)
_cell_length_c 14.3787(2)
_cell_measurement_reflns_used 16556
_cell_measurement_temperature 130(2)
_cell_measurement_theta_max 32.2696
_cell_measurement_theta_min 2.743
_cell_volume 1925.04(4)
_computing_cell_refinement
;
        CrysAlis RED, Oxford Diffraction Ltd.,
        Version 1.171.32.5 (release 08-05-2007 CrysAlis171 .NET)
        (compiled May  8 2007,13:10:02)
;
_computing_data_collection
;
        CrysAlis CCD, Oxford Diffraction Ltd.,
        Version 1.171.32.5 (release 08-05-2007 CrysAlis171 .NET)
        (compiled May  8 2007,13:10:02)
;
_computing_data_reduction
;
        CrysAlis RED, Oxford Diffraction Ltd.,
        Version 1.171.32.5 (release 08-05-2007 CrysAlis171 .NET)
        (compiled May  8 2007,13:10:02)
;
_computing_molecular_graphics 'ORTEP3 for Windows (L. J. Farrugia, 1997)'
_computing_publication_material 'WINGX  (L.J. Farrugia,1999)'
_computing_structure_refinement 'SHELXL-97 (Sheldrick, 1997)'
_computing_structure_solution 'SHELXS-97 (Sheldrick, 1990)'
_diffrn_ambient_temperature 130(2)
_diffrn_detector_area_resol_mean 16.356
_diffrn_measured_fraction_theta_full 1
_diffrn_measured_fraction_theta_max 1
_diffrn_measurement_device_type 'ccd Xcalibur S'
_diffrn_measurement_method '\w- amd \f-scans'
_diffrn_orient_matrix_UB_11 0.0200532589
_diffrn_orient_matrix_UB_12 0.0216297906
_diffrn_orient_matrix_UB_13 0.0417065217
_diffrn_orient_matrix_UB_21 0.0314574771
_diffrn_orient_matrix_UB_22 0.0332064804
_diffrn_orient_matrix_UB_23 -0.026263536
_diffrn_orient_matrix_UB_31 -0.0764789207
_diffrn_orient_matrix_UB_32 0.0193080628
_diffrn_orient_matrix_UB_33 -0.0016657444
_diffrn_radiation_monochromator graphite
_diffrn_radiation_type MoK\a
_diffrn_radiation_wavelength 0.71073
_diffrn_reflns_av_R_equivalents 0.0444
_diffrn_reflns_av_unetI/netI 0.0396
_diffrn_reflns_limit_h_max 11
_diffrn_reflns_limit_h_min -11
_diffrn_reflns_limit_k_max 22
_diffrn_reflns_limit_k_min -22
_diffrn_reflns_limit_l_max 20
_diffrn_reflns_limit_l_min -20
_diffrn_reflns_number 47043
_diffrn_reflns_theta_full 30.5
_diffrn_reflns_theta_max 30.5
_diffrn_reflns_theta_min 2.76
_exptl_absorpt_coefficient_mu 1.329
_exptl_absorpt_correction_T_max 1
_exptl_absorpt_correction_T_min 0.83289
_exptl_absorpt_correction_type multi-scan
_exptl_absorpt_process_details
;
        CrysAlis RED, Oxford Diffraction Ltd.,
        Version 1.171.32.5 (release 08-05-2007 CrysAlis171 .NET)
        (compiled May  8 2007,13:10:02)
        Empirical absorption correction using spherical harmonics,
 implemented in SCALE3 ABSPACK scaling algorithm.
;
_exptl_crystal_colour blue
_exptl_crystal_density_diffrn 1.408
_exptl_crystal_density_method 'not measured'
_exptl_crystal_description prism
_exptl_crystal_F_000 860
_exptl_crystal_size_max 0.2
_exptl_crystal_size_mid 0.1
_exptl_crystal_size_min 0.05
_refine_diff_density_max 0.697
_refine_diff_density_min -0.267
_refine_diff_density_rms 0.06
_refine_ls_extinction_method none
_refine_ls_goodness_of_fit_ref 0.956
_refine_ls_hydrogen_treatment refall
_refine_ls_matrix_type full
_refine_ls_number_parameters 309
_refine_ls_number_reflns 5863
_refine_ls_number_restraints 0
_refine_ls_restrained_S_all 0.956
_refine_ls_R_factor_all 0.046
_refine_ls_R_factor_gt 0.0258
_refine_ls_shift/su_max 0.001
_refine_ls_shift/su_mean 0
_refine_ls_structure_factor_coef Fsqd
_refine_ls_weighting_details 'calc w=1/[\s^2^(Fo^2^)+(0.0302P)^2^+0.0000P] where P=(Fo^2^+2Fc^2^)/3'
_refine_ls_weighting_scheme calc
_refine_ls_wR_factor_gt 0.0535
_refine_ls_wR_factor_ref 0.0581
_reflns_number_gt 4367
_reflns_number_total 5863
_reflns_threshold_expression >2sigma(I)
_cod_duplicate_entry 4338597
_cod_data_source_file ic900135b_si_001_8.cif
_cod_data_source_block 710342
_cod_depositor_comments
;
The following automatic conversions were performed:
'_symmetry_cell_setting' value 'Monoclinic' changed to 'monoclinic'
according to '/home/saulius/struct/CIF-dictionaries/cif_core.dic'
dictionary named 'cif_core.dic' version 2.4.1 from 2010-06-29.

Automatic conversion script
Id: cif_fix_enum 1527 2010-12-29 10:47:43Z saulius 
;
_cod_original_sg_symbol_H-M 'P 21/n'
_cod_database_code 4302313

loop_
_symmetry_equiv_pos_as_xyz
'x, y, z'
'-x+1/2, y+1/2, -z+1/2'
'-x, -y, -z'
'x-1/2, -y-1/2, z-1/2'

loop_
_atom_site_label
_atom_site_type_symbol
_atom_site_fract_x
_atom_site_fract_y
_atom_site_fract_z
_atom_site_U_iso_or_equiv
_atom_site_adp_type
_atom_site_occupancy
_atom_site_symmetry_multiplicity
_atom_site_calc_flag
_atom_site_refinement_flags
_atom_site_disorder_assembly
_atom_site_disorder_group
Co1 Co 0.91429(2) 0.013455(13) 0.816389(13) 0.01703(5) Uani 1 1 d . . .
Cl1 Cl 0.79165(5) 0.10237(2) 0.91256(3) 0.02462(8) Uani 1 1 d . . .
Cl2 Cl 1.06805(5) 0.08008(2) 0.71514(3) 0.02770(9) Uani 1 1 d . . .
P1 P 0.89723(4) -0.17271(2) 0.87386(2) 0.01584(8) Uani 1 1 d . . .
P2 P 0.71614(4) -0.06797(2) 0.74001(3) 0.01683(8) Uani 1 1 d . . .
N1 N 0.99927(15) -0.08895(8) 0.87131(9) 0.0181(3) Uani 1 1 d . . .
N2 N 0.75209(14) -0.16249(7) 0.79131(8) 0.0176(2) Uani 1 1 d . . .
C1 C 0.81917(19) -0.19175(10) 0.98877(10) 0.0223(3) Uani 1 1 d . . .
C2 C 0.7487(3) -0.11398(12) 1.03181(13) 0.0340(4) Uani 1 1 d . . .
C3 C 0.7041(3) -0.26480(14) 0.99462(15) 0.0426(5) Uani 1 1 d . . .
C4 C 1.01452(19) -0.26600(10) 0.84958(10) 0.0219(3) Uani 1 1 d . . .
C5 C 1.1681(2) -0.26498(13) 0.91163(13) 0.0329(4) Uani 1 1 d . . .
C6 C 1.0574(2) -0.27349(13) 0.74809(12) 0.0301(4) Uani 1 1 d . . .
C7 C 0.50045(18) -0.04428(11) 0.75114(12) 0.0264(3) Uani 1 1 d . . .
C8 C 0.3814(2) -0.09258(14) 0.68831(15) 0.0355(4) Uani 1 1 d . . .
C9 C 0.4533(2) -0.04893(14) 0.85231(14) 0.0355(4) Uani 1 1 d . . .
C10 C 0.73699(19) -0.08204(10) 0.61417(10) 0.0232(3) Uani 1 1 d . . .
C11 C 0.7067(2) 0.00249(12) 0.56761(13) 0.0337(4) Uani 1 1 d . . .
C12 C 0.9022(2) -0.11449(13) 0.59084(12) 0.0296(4) Uani 1 1 d . . .
C13 C 0.6565(2) -0.23671(11) 0.76414(13) 0.0266(3) Uani 1 1 d . . .
H1N H 1.056(2) -0.0885(12) 0.9130(13) 0.028(5) Uiso 1 1 d . . .
H1 H 0.915(2) -0.2081(11) 1.0238(11) 0.026(4) Uiso 1 1 d . . .
H2A H 0.640(3) -0.1096(13) 1.0058(14) 0.050(6) Uiso 1 1 d . . .
H2B H 0.816(3) -0.0628(16) 1.0186(17) 0.075(8) Uiso 1 1 d . . .
H2C H 0.740(2) -0.1239(14) 1.0960(16) 0.056(6) Uiso 1 1 d . . .
H3A H 0.600(3) -0.2492(15) 0.9622(17) 0.072(8) Uiso 1 1 d . . .
H3B H 0.685(2) -0.2773(14) 1.0642(16) 0.059(6) Uiso 1 1 d . . .
H3C H 0.743(3) -0.3150(15) 0.9718(15) 0.056(7) Uiso 1 1 d . . .
H4 H 0.956(2) -0.3152(11) 0.8670(12) 0.029(5) Uiso 1 1 d . . .
H5A H 1.235(2) -0.2152(14) 0.8958(14) 0.049(6) Uiso 1 1 d . . .
H5B H 1.220(2) -0.3144(13) 0.8995(13) 0.042(6) Uiso 1 1 d . . .
H5C H 1.149(2) -0.2609(12) 0.9768(15) 0.047(6) Uiso 1 1 d . . .
H6A H 1.107(2) -0.2216(12) 0.7299(13) 0.033(5) Uiso 1 1 d . . .
H6B H 0.966(2) -0.2822(11) 0.7074(12) 0.032(5) Uiso 1 1 d . . .
H6C H 1.134(2) -0.3162(13) 0.7441(14) 0.048(6) Uiso 1 1 d . . .
H7 H 0.4902(18) 0.0171(10) 0.7310(11) 0.016(4) Uiso 1 1 d . . .
H8A H 0.273(3) -0.0693(13) 0.6972(14) 0.053(6) Uiso 1 1 d . . .
H8B H 0.384(2) -0.1532(13) 0.7035(13) 0.037(5) Uiso 1 1 d . . .
H8C H 0.406(2) -0.0880(12) 0.6183(14) 0.043(6) Uiso 1 1 d . . .
H9A H 0.343(3) -0.0314(13) 0.8563(14) 0.045(6) Uiso 1 1 d . . .
H9B H 0.467(2) -0.1074(14) 0.8738(13) 0.042(6) Uiso 1 1 d . . .
H9C H 0.520(2) -0.0111(12) 0.8903(14) 0.039(5) Uiso 1 1 d . . .
H10 H 0.659(2) -0.1216(12) 0.5920(13) 0.036(5) Uiso 1 1 d . . .
H11A H 0.784(2) 0.0435(12) 0.5921(12) 0.030(5) Uiso 1 1 d . . .
H11B H 0.596(2) 0.0259(11) 0.5781(12) 0.033(5) Uiso 1 1 d . . .
H11C H 0.723(2) -0.0018(12) 0.5020(15) 0.046(6) Uiso 1 1 d . . .
H12A H 0.988(2) -0.0801(11) 0.6188(12) 0.029(5) Uiso 1 1 d . . .
H12B H 0.917(2) -0.1111(11) 0.5241(13) 0.032(5) Uiso 1 1 d . . .
H12C H 0.917(2) -0.1707(13) 0.6112(14) 0.042(6) Uiso 1 1 d . . .
H13A H 0.547(2) -0.2341(12) 0.7902(13) 0.040(5) Uiso 1 1 d . . .
H13B H 0.650(2) -0.2415(12) 0.6988(13) 0.037(5) Uiso 1 1 d . . .
H13C H 0.705(2) -0.2837(12) 0.7866(12) 0.027(5) Uiso 1 1 d . . .

loop_
_atom_site_aniso_label
_atom_site_aniso_U_11
_atom_site_aniso_U_22
_atom_site_aniso_U_33
_atom_site_aniso_U_23
_atom_site_aniso_U_13
_atom_site_aniso_U_12
Co1 0.01745(10) 0.01365(10) 0.01994(10) 0.00171(8) 0.00004(7) -0.00112(8)
Cl1 0.03016(19) 0.01999(19) 0.02361(18) -0.00377(14) -0.00052(15) 0.00238(15)
Cl2 0.02671(19) 0.0238(2) 0.0330(2) 0.00701(16) 0.00620(15) -0.00497(16)
P1 0.01801(17) 0.01328(18) 0.01644(17) 0.00038(14) 0.00359(13) 0.00061(14)
P2 0.01471(17) 0.01551(19) 0.02024(18) -0.00127(14) 0.00011(13) 0.00111(14)
N1 0.0174(6) 0.0174(7) 0.0193(6) 0.0018(5) -0.0020(5) -0.0013(5)
N2 0.0162(6) 0.0148(6) 0.0219(6) -0.0018(5) 0.0011(5) -0.0016(5)
C1 0.0286(8) 0.0195(8) 0.0192(7) 0.0013(6) 0.0064(6) 0.0005(6)
C2 0.0475(12) 0.0299(10) 0.0257(9) -0.0039(7) 0.0159(8) 0.0035(9)
C3 0.0605(14) 0.0334(11) 0.0351(11) -0.0021(9) 0.0226(10) -0.0183(10)
C4 0.0268(8) 0.0171(8) 0.0221(7) 0.0001(6) 0.0044(6) 0.0043(6)
C5 0.0389(10) 0.0331(11) 0.0263(9) -0.0028(8) -0.0043(8) 0.0190(9)
C6 0.0318(9) 0.0363(11) 0.0222(8) -0.0031(7) 0.0020(7) 0.0144(8)
C7 0.0157(7) 0.0263(9) 0.0372(9) -0.0058(7) 0.0010(6) 0.0035(6)
C8 0.0187(8) 0.0399(12) 0.0473(11) -0.0056(9) -0.0068(8) 0.0017(8)
C9 0.0203(8) 0.0416(12) 0.0450(11) -0.0156(9) 0.0093(8) -0.0014(8)
C10 0.0236(8) 0.0257(9) 0.0200(7) -0.0019(6) -0.0022(6) 0.0013(7)
C11 0.0365(10) 0.0357(11) 0.0285(9) 0.0083(8) -0.0063(8) 0.0037(8)
C12 0.0295(9) 0.0387(11) 0.0205(8) -0.0003(7) 0.0016(7) 0.0058(8)
C13 0.0280(9) 0.0172(8) 0.0345(9) -0.0041(7) -0.0015(7) -0.0033(7)

loop_
_atom_type_symbol
_atom_type_description
_atom_type_scat_dispersion_real
_atom_type_scat_dispersion_imag
_atom_type_scat_source
Co Co 0.3494 0.9721 'International Tables Vol C Tables 4.2.6.8 and 6.1.1.4'
Cl Cl 0.1484 0.1585 'International Tables Vol C Tables 4.2.6.8 and 6.1.1.4'
P P 0.1023 0.0942 'International Tables Vol C Tables 4.2.6.8 and 6.1.1.4'
N N 0.0061 0.0033 'International Tables Vol C Tables 4.2.6.8 and 6.1.1.4'
C C 0.0033 0.0016 'International Tables Vol C Tables 4.2.6.8 and 6.1.1.4'
H H 0 0 'International Tables Vol C Tables 4.2.6.8 and 6.1.1.4'

loop_
_geom_angle_atom_site_label_1
_geom_angle_atom_site_label_2
_geom_angle_atom_site_label_3
_geom_angle
_geom_angle_site_symmetry_1
_geom_angle_site_symmetry_3
_geom_angle_publ_flag
N1 Co1 Cl2 117.33(4) . . ?
N1 Co1 Cl1 116.92(4) . . ?
Cl2 Co1 Cl1 111.993(17) . . ?
N1 Co1 P2 87.62(4) . . ?
Cl2 Co1 P2 111.717(16) . . ?
Cl1 Co1 P2 108.324(15) . . ?
N1 P1 N2 105.89(6) . . ?
N1 P1 C1 111.69(7) . . ?
N2 P1 C1 112.87(7) . . ?
N1 P1 C4 113.59(7) . . ?
N2 P1 C4 108.82(7) . . ?
C1 P1 C4 104.12(7) . . ?
N2 P2 C10 107.10(7) . . ?
N2 P2 C7 107.61(7) . . ?
C10 P2 C7 103.55(7) . . ?
N2 P2 Co1 100.57(4) . . ?
C10 P2 Co1 116.17(5) . . ?
C7 P2 Co1 120.93(5) . . ?
P1 N1 Co1 122.46(7) . . ?
P1 N1 H1N 108.1(15) . . ?
Co1 N1 H1N 121.7(15) . . ?
C13 N2 P1 118.52(11) . . ?
C13 N2 P2 121.17(10) . . ?
P1 N2 P2 120.31(7) . . ?
C3 C1 C2 111.14(16) . . ?
C3 C1 P1 115.13(12) . . ?
C2 C1 P1 112.61(12) . . ?
C3 C1 H1 105.9(10) . . ?
C2 C1 H1 109.5(10) . . ?
P1 C1 H1 101.8(10) . . ?
C1 C2 H2A 105.7(13) . . ?
C1 C2 H2B 111.5(14) . . ?
H2A C2 H2B 112.7(19) . . ?
C1 C2 H2C 107.7(14) . . ?
H2A C2 H2C 106.5(17) . . ?
H2B C2 H2C 112.4(19) . . ?
C1 C3 H3A 108.4(14) . . ?
C1 C3 H3B 108.6(12) . . ?
H3A C3 H3B 110.0(18) . . ?
C1 C3 H3C 115.0(14) . . ?
H3A C3 H3C 110.9(19) . . ?
H3B C3 H3C 103.6(18) . . ?
C6 C4 C5 109.97(14) . . ?
C6 C4 P1 113.10(11) . . ?
C5 C4 P1 108.66(11) . . ?
C6 C4 H4 108.8(10) . . ?
C5 C4 H4 106.1(10) . . ?
P1 C4 H4 110.0(10) . . ?
C4 C5 H5A 109.5(12) . . ?
C4 C5 H5B 105.4(12) . . ?
H5A C5 H5B 112.2(17) . . ?
C4 C5 H5C 113.9(12) . . ?
H5A C5 H5C 106.1(17) . . ?
H5B C5 H5C 109.8(17) . . ?
C4 C6 H6A 107.8(11) . . ?
C4 C6 H6B 113.2(10) . . ?
H6A C6 H6B 107.4(15) . . ?
C4 C6 H6C 107.3(12) . . ?
H6A C6 H6C 108.3(16) . . ?
H6B C6 H6C 112.6(17) . . ?
C9 C7 C8 110.89(15) . . ?
C9 C7 P2 110.80(12) . . ?
C8 C7 P2 117.18(12) . . ?
C9 C7 H7 107.1(9) . . ?
C8 C7 H7 105.9(8) . . ?
P2 C7 H7 104.2(8) . . ?
C7 C8 H8A 107.9(12) . . ?
C7 C8 H8B 110.9(10) . . ?
H8A C8 H8B 110.8(16) . . ?
C7 C8 H8C 113.0(11) . . ?
H8A C8 H8C 108.1(15) . . ?
H8B C8 H8C 106.1(15) . . ?
C7 C9 H9A 108.6(12) . . ?
C7 C9 H9B 108.2(11) . . ?
H9A C9 H9B 111.0(16) . . ?
C7 C9 H9C 110.1(12) . . ?
H9A C9 H9C 108.0(16) . . ?
H9B C9 H9C 110.9(16) . . ?
C12 C10 C11 110.21(15) . . ?
C12 C10 P2 112.05(11) . . ?
C11 C10 P2 107.54(12) . . ?
C12 C10 H10 107.8(11) . . ?
C11 C10 H10 110.2(11) . . ?
P2 C10 H10 109.1(11) . . ?
C10 C11 H11A 110.2(10) . . ?
C10 C11 H11B 113.8(11) . . ?
H11A C11 H11B 106.5(15) . . ?
C10 C11 H11C 109.8(12) . . ?
H11A C11 H11C 106.7(16) . . ?
H11B C11 H11C 109.6(16) . . ?
C10 C12 H12A 111.8(10) . . ?
C10 C12 H12B 109.9(10) . . ?
H12A C12 H12B 105.1(14) . . ?
C10 C12 H12C 111.6(12) . . ?
H12A C12 H12C 108.7(15) . . ?
H12B C12 H12C 109.6(16) . . ?
N2 C13 H13A 111.0(11) . . ?
N2 C13 H13B 110.1(12) . . ?
H13A C13 H13B 110.5(15) . . ?
N2 C13 H13C 110.2(11) . . ?
H13A C13 H13C 107.7(15) . . ?
H13B C13 H13C 107.2(15) . . ?

loop_
_geom_bond_atom_site_label_1
_geom_bond_atom_site_label_2
_geom_bond_distance
_geom_bond_site_symmetry_2
_geom_bond_publ_flag
Co1 N1 1.9495(13) . ?
Co1 Cl2 2.2428(4) . ?
Co1 Cl1 2.2570(4) . ?
Co1 P2 2.3506(4) . ?
P1 N1 1.5939(13) . ?
P1 N2 1.6741(12) . ?
P1 C1 1.8213(15) . ?
P1 C4 1.8303(16) . ?
P2 N2 1.7119(13) . ?
P2 C10 1.8374(15) . ?
P2 C7 1.8483(15) . ?
N1 H1N 0.748(18) . ?
N2 C13 1.4801(19) . ?
C1 C3 1.520(2) . ?
C1 C2 1.522(2) . ?
C1 H1 0.969(16) . ?
C2 H2A 0.97(2) . ?
C2 H2B 1.02(3) . ?
C2 H2C 0.94(2) . ?
C3 H3A 1.00(2) . ?
C3 H3B 1.04(2) . ?
C3 H3C 0.93(2) . ?
C4 C6 1.518(2) . ?
C4 C5 1.535(2) . ?
C4 H4 0.968(18) . ?
C5 H5A 1.01(2) . ?
C5 H5B 0.92(2) . ?
C5 H5C 0.96(2) . ?
C6 H6A 0.972(19) . ?
C6 H6B 0.954(18) . ?
C6 H6C 0.94(2) . ?
C7 C9 1.521(3) . ?
C7 C8 1.531(2) . ?
C7 H7 1.031(16) . ?
C8 H8A 0.99(2) . ?
C8 H8B 1.00(2) . ?
C8 H8C 1.04(2) . ?
C9 H9A 0.96(2) . ?
C9 H9B 1.00(2) . ?
C9 H9C 0.98(2) . ?
C10 C12 1.520(2) . ?
C10 C11 1.533(2) . ?
C10 H10 0.953(19) . ?
C11 H11A 0.977(19) . ?
C11 H11B 1.013(18) . ?
C11 H11C 0.96(2) . ?
C12 H12A 0.982(18) . ?
C12 H12B 0.972(19) . ?
C12 H12C 0.96(2) . ?
C13 H13A 1.001(19) . ?
C13 H13B 0.943(19) . ?
C13 H13C 0.913(18) . ?
